data_1555172
loop_
_publ_author_name
'Yan, Jianming'
'Tay, Guan Liang'
'Neo, Cuien'
'Lee, Bo Ra'
'Chan, Philip Wai Hong'

_publ_section_title
;
 Gold-Catalyzed Cycloisomerization and Diels-Alder Reaction of 1,6-Diyne
 Esters with Alkenes and Diazenes to Hydronaphthalenes and -cinnolines.
;
_journal_issue 17
_journal_name_full 'Organic letters'
_journal_page_first 4176
_journal_page_last 4179
_journal_paper_doi 10.1021/acs.orglett.5b01935
_journal_volume 17
_journal_year 2015
_chemical_formula_sum 'C34 H30 N2 O6'
_chemical_formula_weight 562.60
_space_group_crystal_system monoclinic
_space_group_IT_number 14
_space_group_name_Hall '-P 2yn'
_space_group_name_H-M_alt 'P 1 21/n 1'
_atom_sites_solution_hydrogens geom
_cell_angle_alpha 90
_cell_angle_beta 116.324(2)
_cell_angle_gamma 90
_cell_formula_units_Z 8
_cell_length_a 11.4637(5)
_cell_length_b 45.4434(19)
_cell_length_c 12.0124(6)
_cell_measurement_reflns_used 5944
_cell_measurement_temperature 103.(2)
_cell_measurement_theta_max 19.9455
_cell_measurement_theta_min 2.1753
_cell_volume 5608.9(5)
_computing_cell_refinement 'SAINT V8.34A (Bruker AXS Inc., 2013)'
_computing_data_collection 'Bruker APEX2'
_computing_data_reduction 'SAINT V8.34A (Bruker AXS Inc., 2013)'
_computing_molecular_graphics 'Bruker SHELXTL'
_computing_publication_material 'Bruker SHELXTL'
_computing_structure_refinement 'SHELXL-2013 (Sheldrick, 2013)'
_computing_structure_solution 'SHELXS-97 (Sheldrick 2008)'
_diffrn_ambient_temperature 103.(2)
_diffrn_detector_area_resol_mean 8.3333
_diffrn_measured_fraction_theta_full 0.963
_diffrn_measured_fraction_theta_max 0.963
_diffrn_measurement_device_type 'Bruker APEX-II CCD'
_diffrn_measurement_method '\f and \w scans'
_diffrn_radiation_monochromator graphite
_diffrn_radiation_type MoK\a
_diffrn_radiation_wavelength 0.71073
_diffrn_reflns_av_R_equivalents 0.0760
_diffrn_reflns_av_unetI/netI 0.0977
_diffrn_reflns_limit_h_max 13
_diffrn_reflns_limit_h_min -13
_diffrn_reflns_limit_k_max 50
_diffrn_reflns_limit_k_min -55
_diffrn_reflns_limit_l_max 14
_diffrn_reflns_limit_l_min -14
_diffrn_reflns_number 51892
_diffrn_reflns_theta_full 25.76
_diffrn_reflns_theta_max 25.76
_diffrn_reflns_theta_min 2.23
_exptl_absorpt_coefficient_mu 0.092
_exptl_absorpt_correction_T_max 0.98
_exptl_absorpt_correction_T_min 0.77
_exptl_absorpt_correction_type multi-scan
_exptl_absorpt_process_details 'SADABS V2012/1 (Bruker AXS Inc.)'
_exptl_crystal_colour colourless
_exptl_crystal_density_diffrn 1.332
_exptl_crystal_density_method 'not measured'
_exptl_crystal_description block
_exptl_crystal_F_000 2368
_exptl_crystal_size_max 0.320
_exptl_crystal_size_mid 0.300
_exptl_crystal_size_min 0.200
_refine_diff_density_max 0.343
_refine_diff_density_min -0.342
_refine_ls_extinction_method none
_refine_ls_goodness_of_fit_ref 1.046
_refine_ls_hydrogen_treatment constr
_refine_ls_matrix_type full
_refine_ls_number_parameters 759
_refine_ls_number_reflns 10331
_refine_ls_number_restraints 0
_refine_ls_restrained_S_all 1.046
_refine_ls_R_factor_all 0.1184
_refine_ls_R_factor_gt 0.0647
_refine_ls_shift/su_max 0.000
_refine_ls_shift/su_mean 0.000
_refine_ls_structure_factor_coef Fsqd
_refine_ls_weighting_details 'w=1/[\s^2^(Fo^2^)+(0.0627P)^2^+2.3651P] where P=(Fo^2^+2Fc^2^)/3'
_refine_ls_weighting_scheme calc
_refine_ls_wR_factor_gt 0.1358
_refine_ls_wR_factor_ref 0.1555
_reflns_number_gt 6461
_reflns_number_total 10331
_reflns_threshold_expression 'I > 2\s(I)'
_cod_data_source_file ol5b01935_si_002.cif
_cod_data_source_block I
_cod_original_cell_volume 5608.9(4)
_cod_database_code 1555172

loop_
_space_group_symop_operation_xyz
'x, y, z'
'-x+1/2, y+1/2, -z+1/2'
'-x, -y, -z'
'x-1/2, -y-1/2, z-1/2'

loop_
_atom_site_type_symbol
_atom_site_label
_atom_site_fract_x
_atom_site_fract_y
_atom_site_fract_z
_atom_site_U_iso_or_equiv
_atom_site_adp_type
_atom_site_calc_flag
_atom_site_refinement_flags_adp
_atom_site_refinement_flags_posn
_atom_site_occupancy
C C1 0.5247(3) 0.02950(7) 0.2379(3) 0.0216(7) Uani d . . 1
C C2 0.5802(3) 0.05792(6) 0.3094(3) 0.0208(7) Uani d . . 1
H H2 0.6298 0.0684 0.2709 0.025 Uiso calc U R 1
C C3 0.4595(3) 0.07627(6) 0.2895(3) 0.0203(7) Uani d . . 1
H H3 0.4644 0.0957 0.2527 0.024 Uiso calc U R 1
C C4 0.3446(3) 0.05920(7) 0.1955(3) 0.0230(7) Uani d . . 1
C C5 0.4469(3) 0.08178(6) 0.4130(3) 0.0185(7) Uani d . . 1
H H5 0.5118 0.0973 0.4611 0.022 Uiso calc U R 1
C C6 0.3154(3) 0.09312(6) 0.3883(3) 0.0186(7) Uani d . . 1
C C7 0.2233(3) 0.07884(6) 0.4033(2) 0.0193(7) Uani d . . 1
C C8 0.2525(3) 0.04850(6) 0.4629(3) 0.0222(7) Uani d . . 1
H H8A 0.227 0.0333 0.3972 0.027 Uiso calc U R 1
H H8B 0.2005 0.0454 0.5092 0.027 Uiso calc U R 1
C C9 0.3969(3) 0.04521(7) 0.5513(3) 0.0219(7) Uani d . . 1
H H9A 0.418 0.0575 0.6258 0.026 Uiso calc U R 1
H H9B 0.4152 0.0245 0.5786 0.026 Uiso calc U R 1
C C10 0.4817(3) 0.05415(6) 0.4917(2) 0.0190(7) Uani d . . 1
C C11 0.5904(3) 0.04036(7) 0.5076(3) 0.0212(7) Uani d . . 1
H H11 0.6169 0.023 0.5565 0.025 Uiso calc U R 1
C C12 0.6711(3) 0.05236(7) 0.4479(3) 0.0207(7) Uani d . . 1
H H12 0.7026 0.0721 0.486 0.025 Uiso calc U R 1
C C13 0.3048(3) 0.00957(7) 0.0977(3) 0.0247(8) Uani d . . 1
C C14 0.2088(3) -0.00182(7) 0.1259(3) 0.0296(8) Uani d . . 1
H H14 0.2013 0.0046 0.1976 0.036 Uiso calc U R 1
C C15 0.1245(3) -0.02267(7) 0.0482(3) 0.0357(9) Uani d . . 1
H H15 0.058 -0.0306 0.0663 0.043 Uiso calc U R 1
C C16 0.1362(3) -0.03220(7) -0.0559(3) 0.0370(9) Uani d . . 1
H H16 0.0773 -0.0464 -0.1095 0.044 Uiso calc U R 1
C C17 0.2327(3) -0.02105(7) -0.0817(3) 0.0338(9) Uani d . . 1
H H17 0.2409 -0.0279 -0.1526 0.041 Uiso calc U R 1
C C18 0.3187(3) 0.00008(7) -0.0059(3) 0.0287(8) Uani d . . 1
H H18 0.3852 0.0078 -0.0242 0.034 Uiso calc U R 1
C C19 0.3247(3) 0.14517(6) 0.4047(3) 0.0186(7) Uani d . . 1
C C20 0.2579(3) 0.17256(6) 0.3377(2) 0.0176(7) Uani d . . 1
C C21 0.1611(3) 0.17215(7) 0.2160(3) 0.0213(7) Uani d . . 1
H H21 0.1415 0.1543 0.17 0.026 Uiso calc U R 1
C C22 0.0929(3) 0.19748(7) 0.1612(3) 0.0236(7) Uani d . . 1
H H22 0.0273 0.1974 0.0777 0.028 Uiso calc U R 1
C C23 0.1233(3) 0.22267(6) 0.2315(3) 0.0206(7) Uani d . . 1
C C24 0.2206(3) 0.22429(7) 0.3511(3) 0.0212(7) Uani d . . 1
H H24 0.2404 0.2423 0.3957 0.025 Uiso calc U R 1
C C25 0.2889(3) 0.19881(6) 0.4045(3) 0.0205(7) Uani d . . 1
H H25 0.3568 0.1992 0.4869 0.025 Uiso calc U R 1
C C26 0.0879(3) 0.09012(6) 0.3588(3) 0.0204(7) Uani d . . 1
C C27 0.0179(3) 0.09957(7) 0.2364(3) 0.0245(7) Uani d . . 1
H H27 0.0579 0.0994 0.1821 0.029 Uiso calc U R 1
C C28 -0.1090(3) 0.10914(7) 0.1936(3) 0.0289(8) Uani d . . 1
H H28 -0.1559 0.1155 0.11 0.035 Uiso calc U R 1
C C29 -0.1680(3) 0.10950(7) 0.2718(3) 0.0324(8) Uani d . . 1
H H29 -0.2551 0.1162 0.2423 0.039 Uiso calc U R 1
C C30 -0.1003(3) 0.10008(7) 0.3924(3) 0.0298(8) Uani d . . 1
H H30 -0.1412 0.1003 0.446 0.036 Uiso calc U R 1
C C31 0.0264(3) 0.09023(7) 0.4368(3) 0.0238(7) Uani d . . 1
H H31 0.0717 0.0835 0.5201 0.029 Uiso calc U R 1
C C32 0.7924(3) 0.03406(7) 0.4755(3) 0.0239(7) Uani d . . 1
H H32A 0.7677 0.0131 0.4574 0.029 Uiso calc U R 1
H H32B 0.8315 0.0405 0.4208 0.029 Uiso calc U R 1
C C33 0.8920(3) 0.03719(7) 0.6100(3) 0.0274(8) Uani d . . 1
H H33A 0.8495 0.0325 0.6639 0.033 Uiso calc U R 1
H H33B 0.9209 0.058 0.6255 0.033 Uiso calc U R 1
C C34 1.0108(3) 0.01764(8) 0.6471(3) 0.0392(9) Uani d . . 1
H H34A 0.9835 -0.003 0.6335 0.059 Uiso calc U R 1
H H34B 1.0699 0.0207 0.7351 0.059 Uiso calc U R 1
H H34C 1.0557 0.0226 0.5966 0.059 Uiso calc U R 1
C C35 0.7238(3) 0.17547(7) 0.8785(3) 0.0220(7) Uani d . . 1
C C36 0.6396(3) 0.15573(6) 0.7717(3) 0.0196(7) Uani d . . 1
H H36 0.5888 0.1684 0.6979 0.023 Uiso calc U R 1
C C37 0.5432(3) 0.14089(6) 0.8116(3) 0.0210(7) Uani d . . 1
H H37 0.4532 0.1474 0.7536 0.025 Uiso calc U R 1
C C38 0.5767(3) 0.15341(7) 0.9385(3) 0.0239(7) Uani d . . 1
C C39 0.5481(3) 0.10670(6) 0.8080(3) 0.0217(7) Uani d . . 1
H H39 0.5121 0.1012 0.7183 0.026 Uiso calc U R 1
C C40 0.6882(3) 0.09698(7) 0.8665(3) 0.0224(7) Uani d . . 1
H H40 0.7166 0.082 0.9281 0.027 Uiso calc U R 1
C C41 0.7719(3) 0.10927(7) 0.8320(3) 0.0209(7) Uani d . . 1
C C42 0.9125(3) 0.10105(7) 0.8776(3) 0.0237(7) Uani d . . 1
H H42A 0.9213 0.0873 0.818 0.028 Uiso calc U R 1
H H42B 0.9431 0.0909 0.9586 0.028 Uiso calc U R 1
C C43 0.9970(3) 0.12799(7) 0.8926(3) 0.0253(8) Uani d . . 1
H H43A 0.9971 0.1406 0.9598 0.03 Uiso calc U R 1
H H43B 1.0877 0.1217 0.9166 0.03 Uiso calc U R 1
C C44 0.9481(3) 0.14562(6) 0.7735(3) 0.0210(7) Uani d . . 1
C C45 0.8198(3) 0.14713(6) 0.7061(3) 0.0206(7) Uani d . . 1
C C46 0.7185(3) 0.13304(6) 0.7348(3) 0.0195(7) Uani d . . 1
H H46 0.6551 0.1233 0.6566 0.023 Uiso calc U R 1
C C47 0.7159(3) 0.19380(7) 1.0709(3) 0.0240(7) Uani d . . 1
C C48 0.6536(3) 0.22086(7) 1.0516(3) 0.0312(8) Uani d . . 1
H H48 0.5871 0.2259 0.9719 0.037 Uiso calc U R 1
C C49 0.6887(3) 0.24031(8) 1.1488(3) 0.0378(9) Uani d . . 1
H H49 0.6467 0.2589 1.136 0.045 Uiso calc U R 1
C C50 0.7849(3) 0.23294(8) 1.2654(3) 0.0381(9) Uani d . . 1
H H50 0.8083 0.2464 1.3324 0.046 Uiso calc U R 1
C C51 0.8467(3) 0.20615(8) 1.2840(3) 0.0354(9) Uani d . . 1
H H51 0.9131 0.2012 1.3638 0.043 Uiso calc U R 1
C C52 0.8118(3) 0.18635(7) 1.1860(3) 0.0305(8) Uani d . . 1
H H52 0.8541 0.1678 1.1987 0.037 Uiso calc U R 1
C C53 0.6921(3) 0.15562(7) 0.4902(3) 0.0197(7) Uani d . . 1
C C54 0.6144(3) 0.17839(7) 0.4001(2) 0.0186(7) Uani d . . 1
C C55 0.6092(3) 0.20720(7) 0.4366(3) 0.0244(8) Uani d . . 1
H H55 0.6601 0.2128 0.5206 0.029 Uiso calc U R 1
C C56 0.5302(3) 0.22776(7) 0.3514(3) 0.0278(8) Uani d . . 1
H H56 0.5264 0.2475 0.3752 0.033 Uiso calc U R 1
C C57 0.4571(3) 0.21843(7) 0.2304(3) 0.0253(8) Uani d . . 1
C C58 0.4627(3) 0.19036(7) 0.1907(3) 0.0235(7) Uani d . . 1
H H58 0.4134 0.185 0.1061 0.028 Uiso calc U R 1
C C59 0.5415(3) 0.17031(7) 0.2768(3) 0.0209(7) Uani d . . 1
H H59 0.5462 0.1507 0.2517 0.025 Uiso calc U R 1
C C60 1.0446(3) 0.15986(7) 0.7411(3) 0.0231(7) Uani d . . 1
C C61 1.1513(3) 0.17471(7) 0.8319(3) 0.0262(8) Uani d . . 1
H H61 1.1586 0.1766 0.9135 0.031 Uiso calc U R 1
C C62 1.2464(3) 0.18667(7) 0.8043(3) 0.0298(8) Uani d . . 1
H H62 1.3181 0.1968 0.8667 0.036 Uiso calc U R 1
C C63 1.2372(3) 0.18391(7) 0.6864(3) 0.0298(8) Uani d . . 1
H H63 1.3028 0.192 0.6678 0.036 Uiso calc U R 1
C C64 1.1327(3) 0.16939(7) 0.5955(3) 0.0304(8) Uani d . . 1
H H64 1.1266 0.1675 0.5143 0.036 Uiso calc U R 1
C C65 1.0372(3) 0.15766(7) 0.6224(3) 0.0261(8) Uani d . . 1
H H65 0.9651 0.1479 0.5589 0.031 Uiso calc U R 1
C C66 0.4647(3) 0.09067(7) 0.8580(3) 0.0250(8) Uani d . . 1
H H66A 0.4979 0.0953 0.9474 0.03 Uiso calc U R 1
H H66B 0.4743 0.0692 0.8503 0.03 Uiso calc U R 1
C C67 0.3208(3) 0.09847(7) 0.7922(3) 0.0294(8) Uani d . . 1
H H67A 0.309 0.119 0.8126 0.035 Uiso calc U R 1
H H67B 0.2906 0.0972 0.7013 0.035 Uiso calc U R 1
C C68 0.2384(3) 0.07845(8) 0.8285(4) 0.0476(10) Uani d . . 1
H H68A 0.2503 0.058 0.8094 0.071 Uiso calc U R 1
H H68B 0.1466 0.0839 0.7819 0.071 Uiso calc U R 1
H H68C 0.2647 0.0804 0.9177 0.071 Uiso calc U R 1
N N1 0.3893(2) 0.03196(5) 0.1768(2) 0.0221(6) Uani d . . 1
N N2 0.0449(2) 0.24927(6) 0.1763(2) 0.0272(6) Uani d . . 1
N N3 0.6764(2) 0.17383(5) 0.9677(2) 0.0224(6) Uani d . . 1
N N4 0.3711(3) 0.23986(7) 0.1395(3) 0.0364(7) Uani d . . 1
O O1 0.5844(2) 0.00824(5) 0.23203(18) 0.0299(5) Uani d . . 1
O O2 0.2320(2) 0.06695(5) 0.14429(18) 0.0295(5) Uani d . . 1
O O3 0.28437(17) 0.12125(4) 0.32910(16) 0.0193(5) Uani d . . 1
O O4 0.40163(19) 0.14400(4) 0.51235(18) 0.0264(5) Uani d . . 1
O O5 0.0570(2) 0.27049(5) 0.2436(2) 0.0388(6) Uani d . . 1
O O6 -0.0301(2) 0.24873(5) 0.0659(2) 0.0378(6) Uani d . . 1
O O7 0.8144(2) 0.19051(5) 0.88992(19) 0.0292(5) Uani d . . 1
O O8 0.5266(2) 0.14785(5) 1.0064(2) 0.0343(6) Uani d . . 1
O O9 0.76586(18) 0.16709(4) 0.60421(16) 0.0205(5) Uani d . . 1
O O10 0.68991(19) 0.12963(5) 0.46596(17) 0.0237(5) Uani d . . 1
O O11 0.3721(4) 0.26493(7) 0.1738(3) 0.1032(14) Uani d . . 1
O O12 0.3008(2) 0.23170(6) 0.0356(2) 0.0505(7) Uani d . . 1

loop_
_atom_site_aniso_label
_atom_site_aniso_U_11
_atom_site_aniso_U_22
_atom_site_aniso_U_33
_atom_site_aniso_U_12
_atom_site_aniso_U_13
_atom_site_aniso_U_23
C1 0.0239(17) 0.022(2) 0.0205(16) 0.0039(15) 0.0115(14) 0.0047(13)
C2 0.0213(16) 0.0166(18) 0.0257(16) 0.0018(13) 0.0116(13) 0.0025(13)
C3 0.0228(16) 0.0138(17) 0.0244(16) 0.0003(13) 0.0107(13) 0.0035(13)
C4 0.0282(19) 0.022(2) 0.0175(16) 0.0029(15) 0.0092(14) 0.0049(13)
C5 0.0181(16) 0.0132(17) 0.0229(16) -0.0010(13) 0.0081(13) -0.0002(13)
C6 0.0220(16) 0.0086(17) 0.0216(16) 0.0024(13) 0.0064(13) 0.0018(12)
C7 0.0201(16) 0.0153(18) 0.0213(16) 0.0004(14) 0.0078(13) -0.0021(13)
C8 0.0235(17) 0.0168(18) 0.0270(17) -0.0018(14) 0.0118(14) -0.0001(13)
C9 0.0255(17) 0.0155(18) 0.0262(17) 0.0015(14) 0.0128(14) 0.0016(13)
C10 0.0226(17) 0.0139(17) 0.0181(15) -0.0036(14) 0.0069(13) -0.0042(12)
C11 0.0209(17) 0.0156(18) 0.0214(16) 0.0012(14) 0.0043(13) 0.0008(13)
C12 0.0208(16) 0.0147(17) 0.0242(16) 0.0015(13) 0.0076(13) 0.0012(13)
C13 0.0253(18) 0.0181(19) 0.0256(17) 0.0050(14) 0.0066(14) -0.0020(14)
C14 0.0306(19) 0.023(2) 0.0334(19) -0.0013(15) 0.0124(15) -0.0014(15)
C15 0.033(2) 0.027(2) 0.039(2) -0.0025(16) 0.0075(16) 0.0038(17)
C16 0.039(2) 0.019(2) 0.034(2) 0.0031(16) -0.0013(17) -0.0038(15)
C17 0.041(2) 0.025(2) 0.0252(18) 0.0092(17) 0.0051(16) -0.0027(15)
C18 0.0316(19) 0.024(2) 0.0249(17) 0.0084(15) 0.0079(15) 0.0006(15)
C19 0.0151(15) 0.0199(19) 0.0204(17) 0.0007(13) 0.0073(13) -0.0013(13)
C20 0.0181(16) 0.0142(17) 0.0205(15) 0.0015(13) 0.0086(13) 0.0015(13)
C21 0.0222(16) 0.0173(18) 0.0209(16) -0.0016(14) 0.0066(13) -0.0049(13)
C22 0.0229(17) 0.024(2) 0.0172(15) -0.0002(14) 0.0029(13) 0.0019(14)
C23 0.0182(16) 0.0153(18) 0.0270(17) 0.0027(13) 0.0088(13) 0.0058(14)
C24 0.0196(16) 0.0169(18) 0.0249(17) -0.0013(14) 0.0079(13) -0.0025(13)
C25 0.0181(16) 0.0173(18) 0.0219(16) 0.0013(14) 0.0051(13) 0.0006(13)
C26 0.0190(16) 0.0116(17) 0.0264(17) -0.0038(13) 0.0064(13) -0.0039(13)
C27 0.0232(17) 0.0189(19) 0.0293(18) -0.0039(14) 0.0097(14) -0.0062(14)
C28 0.0235(18) 0.021(2) 0.0324(18) 0.0008(14) 0.0033(15) -0.0026(14)
C29 0.0205(18) 0.020(2) 0.052(2) -0.0005(15) 0.0113(17) -0.0004(16)
C30 0.0268(19) 0.023(2) 0.045(2) -0.0021(15) 0.0206(16) -0.0022(16)
C31 0.0218(17) 0.0183(19) 0.0300(17) 0.0003(14) 0.0103(14) 0.0019(14)
C32 0.0204(16) 0.0213(19) 0.0281(17) 0.0019(14) 0.0090(14) 0.0007(14)
C33 0.0234(17) 0.026(2) 0.0284(17) 0.0011(14) 0.0074(14) 0.0062(14)
C34 0.0268(19) 0.029(2) 0.049(2) -0.0004(16) 0.0055(16) 0.0043(17)
C35 0.0186(17) 0.0191(19) 0.0249(17) 0.0036(15) 0.0064(14) 0.0047(14)
C36 0.0192(16) 0.0170(18) 0.0196(15) 0.0022(13) 0.0061(13) 0.0011(13)
C37 0.0161(15) 0.0201(19) 0.0231(16) -0.0010(13) 0.0052(13) -0.0024(13)
C38 0.0222(17) 0.0219(19) 0.0280(18) 0.0005(14) 0.0117(14) -0.0032(14)
C39 0.0230(17) 0.0170(18) 0.0237(16) 0.0003(14) 0.0091(13) 0.0004(13)
C40 0.0227(17) 0.0195(18) 0.0220(16) 0.0015(14) 0.0071(13) -0.0006(13)
C41 0.0218(17) 0.0190(18) 0.0192(15) 0.0005(14) 0.0068(13) -0.0025(13)
C42 0.0250(17) 0.0198(19) 0.0236(16) 0.0063(14) 0.0082(14) 0.0036(13)
C43 0.0176(16) 0.030(2) 0.0220(16) -0.0011(14) 0.0029(13) 0.0016(14)
C44 0.0205(17) 0.0191(18) 0.0202(16) -0.0005(14) 0.0063(13) -0.0040(13)
C45 0.0242(17) 0.0181(18) 0.0173(15) 0.0026(14) 0.0073(13) 0.0005(13)
C46 0.0185(16) 0.0188(18) 0.0203(15) -0.0001(13) 0.0078(13) -0.0017(13)
C47 0.0272(17) 0.023(2) 0.0250(17) -0.0067(15) 0.0143(14) -0.0053(14)
C48 0.035(2) 0.021(2) 0.0356(19) -0.0052(16) 0.0143(16) -0.0047(15)
C49 0.043(2) 0.028(2) 0.048(2) -0.0095(17) 0.0247(19) -0.0119(17)
C50 0.050(2) 0.031(2) 0.039(2) -0.0151(19) 0.0256(19) -0.0178(17)
C51 0.040(2) 0.038(2) 0.0248(18) -0.0115(18) 0.0120(16) -0.0060(16)
C52 0.0321(19) 0.028(2) 0.0293(18) -0.0052(16) 0.0114(15) -0.0023(15)
C53 0.0176(16) 0.023(2) 0.0208(16) -0.0022(14) 0.0102(13) -0.0019(14)
C54 0.0163(15) 0.0196(19) 0.0202(16) -0.0027(13) 0.0084(13) -0.0004(13)
C55 0.0245(17) 0.023(2) 0.0202(16) -0.0028(14) 0.0053(13) -0.0009(14)
C56 0.0283(18) 0.0171(19) 0.0332(19) 0.0008(15) 0.0092(15) 0.0004(14)
C57 0.0243(17) 0.024(2) 0.0253(17) 0.0050(14) 0.0091(14) 0.0075(14)
C58 0.0231(17) 0.026(2) 0.0188(16) 0.0011(14) 0.0068(13) 0.0011(14)
C59 0.0206(16) 0.0187(18) 0.0262(17) -0.0014(14) 0.0129(14) -0.0038(13)
C60 0.0228(17) 0.0191(18) 0.0243(17) 0.0036(14) 0.0078(14) 0.0022(13)
C61 0.0255(18) 0.0225(19) 0.0242(17) 0.0001(15) 0.0052(14) 0.0009(14)
C62 0.0246(18) 0.024(2) 0.034(2) -0.0029(15) 0.0072(15) -0.0009(15)
C63 0.0266(18) 0.021(2) 0.042(2) 0.0032(15) 0.0156(16) 0.0077(15)
C64 0.0307(19) 0.036(2) 0.0292(18) 0.0014(16) 0.0176(16) 0.0029(16)
C65 0.0224(17) 0.028(2) 0.0253(17) 0.0026(15) 0.0079(14) -0.0008(14)
C66 0.0264(18) 0.0153(18) 0.0330(18) -0.0044(14) 0.0129(14) -0.0038(14)
C67 0.0261(18) 0.030(2) 0.0326(18) -0.0048(15) 0.0134(15) -0.0014(15)
C68 0.034(2) 0.039(2) 0.068(3) -0.0104(18) 0.0214(19) 0.003(2)
N1 0.0214(14) 0.0192(16) 0.0232(14) 0.0027(11) 0.0076(11) -0.0010(11)
N2 0.0252(15) 0.0178(16) 0.0309(16) 0.0003(12) 0.0055(13) 0.0036(13)
N3 0.0241(14) 0.0189(15) 0.0237(14) -0.0045(12) 0.0102(11) -0.0063(11)
N4 0.0397(17) 0.027(2) 0.0302(17) 0.0070(14) 0.0047(14) 0.0034(14)
O1 0.0292(12) 0.0265(14) 0.0316(13) 0.0084(11) 0.0115(10) -0.0032(10)
O2 0.0239(12) 0.0279(14) 0.0281(12) 0.0063(10) 0.0038(10) -0.0047(10)
O3 0.0212(11) 0.0131(12) 0.0198(10) 0.0002(9) 0.0056(9) -0.0018(9)
O4 0.0272(12) 0.0201(13) 0.0206(12) 0.0014(9) 0.0003(10) -0.0013(9)
O5 0.0442(15) 0.0188(14) 0.0410(14) 0.0082(11) 0.0077(12) -0.0026(11)
O6 0.0401(14) 0.0259(14) 0.0289(13) 0.0083(11) -0.0016(11) 0.0074(10)
O7 0.0294(13) 0.0258(13) 0.0341(13) -0.0101(11) 0.0156(10) -0.0079(10)
O8 0.0414(14) 0.0340(15) 0.0377(13) -0.0147(11) 0.0268(12) -0.0115(11)
O9 0.0197(11) 0.0189(12) 0.0185(11) -0.0007(9) 0.0044(9) -0.0005(9)
O10 0.0251(12) 0.0188(14) 0.0261(11) 0.0007(10) 0.0104(9) -0.0003(9)
O11 0.136(3) 0.0327(19) 0.059(2) 0.0372(19) -0.0308(19) -0.0054(16)
O12 0.0601(17) 0.0482(17) 0.0228(13) 0.0173(14) 0.0001(12) 0.0045(12)

loop_
_atom_type_symbol
_atom_type_description
_atom_type_scat_dispersion_real
_atom_type_scat_dispersion_imag
_atom_type_scat_source
C C 0.0033 0.0016 'International Tables Vol C Tables 4.2.6.8 and 6.1.1.4'
H H 0.0000 0.0000 'International Tables Vol C Tables 4.2.6.8 and 6.1.1.4'
N N 0.0061 0.0033 'International Tables Vol C Tables 4.2.6.8 and 6.1.1.4'
O O 0.0106 0.0060 'International Tables Vol C Tables 4.2.6.8 and 6.1.1.4'

loop_
_geom_angle_atom_site_label_1
_geom_angle_atom_site_label_2
_geom_angle_atom_site_label_3
_geom_angle
O1 C1 N1 124.2(3)
O1 C1 C2 127.4(3)
N1 C1 C2 108.5(3)
C1 C2 C3 104.5(2)
C1 C2 C12 112.5(2)
C3 C2 C12 112.8(2)
C1 C2 H2 109.0
C3 C2 H2 109.0
C12 C2 H2 109.0
C4 C3 C2 105.2(2)
C4 C3 C5 111.9(2)
C2 C3 C5 113.1(2)
C4 C3 H3 108.9
C2 C3 H3 108.9
C5 C3 H3 108.9
O2 C4 N1 124.2(3)
O2 C4 C3 127.5(3)
N1 C4 C3 108.3(2)
C6 C5 C10 111.9(2)
C6 C5 C3 112.0(2)
C10 C5 C3 110.3(2)
C6 C5 H5 107.5
C10 C5 H5 107.5
C3 C5 H5 107.5
C7 C6 O3 118.1(2)
C7 C6 C5 127.1(3)
O3 C6 C5 114.4(2)
C6 C7 C26 123.5(3)
C6 C7 C8 119.2(3)
C26 C7 C8 117.2(2)
C7 C8 C9 111.1(2)
C7 C8 H8A 109.4
C9 C8 H8A 109.4
C7 C8 H8B 109.4
C9 C8 H8B 109.4
H8A C8 H8B 108.0
C10 C9 C8 112.0(2)
C10 C9 H9A 109.2
C8 C9 H9A 109.2
C10 C9 H9B 109.2
C8 C9 H9B 109.2
H9A C9 H9B 107.9
C11 C10 C9 124.7(3)
C11 C10 C5 116.8(3)
C9 C10 C5 118.4(2)
C10 C11 C12 119.8(3)
C10 C11 H11 120.1
C12 C11 H11 120.1
C11 C12 C32 113.2(2)
C11 C12 C2 108.0(2)
C32 C12 C2 116.0(2)
C11 C12 H12 106.3
C32 C12 H12 106.3
C2 C12 H12 106.3
C14 C13 C18 121.4(3)
C14 C13 N1 118.6(3)
C18 C13 N1 120.0(3)
C15 C14 C13 119.0(3)
C15 C14 H14 120.5
C13 C14 H14 120.5
C14 C15 C16 120.4(3)
C14 C15 H15 119.8
C16 C15 H15 119.8
C17 C16 C15 119.9(3)
C17 C16 H16 120.0
C15 C16 H16 120.0
C16 C17 C18 121.1(3)
C16 C17 H17 119.4
C18 C17 H17 119.4
C17 C18 C13 118.1(3)
C17 C18 H18 120.9
C13 C18 H18 120.9
O4 C19 O3 123.6(3)
O4 C19 C20 124.9(3)
O3 C19 C20 111.4(2)
C21 C20 C25 119.9(3)
C21 C20 C19 122.3(3)
C25 C20 C19 117.6(2)
C22 C21 C20 120.6(3)
C22 C21 H21 119.7
C20 C21 H21 119.7
C23 C22 C21 117.7(3)
C23 C22 H22 121.1
C21 C22 H22 121.1
C22 C23 C24 123.7(3)
C22 C23 N2 117.9(3)
C24 C23 N2 118.4(3)
C23 C24 C25 118.0(3)
C23 C24 H24 121.0
C25 C24 H24 121.0
C24 C25 C20 120.1(3)
C24 C25 H25 120.0
C20 C25 H25 120.0
C27 C26 C31 118.7(3)
C27 C26 C7 120.3(3)
C31 C26 C7 121.0(3)
C28 C27 C26 120.5(3)
C28 C27 H27 119.7
C26 C27 H27 119.7
C29 C28 C27 120.3(3)
C29 C28 H28 119.9
C27 C28 H28 119.9
C30 C29 C28 119.7(3)
C30 C29 H29 120.1
C28 C29 H29 120.1
C29 C30 C31 120.9(3)
C29 C30 H30 119.6
C31 C30 H30 119.6
C30 C31 C26 119.9(3)
C30 C31 H31 120.0
C26 C31 H31 120.0
C33 C32 C12 111.3(2)
C33 C32 H32A 109.4
C12 C32 H32A 109.4
C33 C32 H32B 109.4
C12 C32 H32B 109.4
H32A C32 H32B 108.0
C32 C33 C34 114.3(3)
C32 C33 H33A 108.7
C34 C33 H33A 108.7
C32 C33 H33B 108.7
C34 C33 H33B 108.7
H33A C33 H33B 107.6
C33 C34 H34A 109.5
C33 C34 H34B 109.5
H34A C34 H34B 109.5
C33 C34 H34C 109.5
H34A C34 H34C 109.5
H34B C34 H34C 109.5
O7 C35 N3 123.5(3)
O7 C35 C36 129.1(3)
N3 C35 C36 107.4(2)
C35 C36 C37 105.8(2)
C35 C36 C46 113.6(2)
C37 C36 C46 112.6(2)
C35 C36 H36 108.2
C37 C36 H36 108.2
C46 C36 H36 108.2
C38 C37 C36 104.7(2)
C38 C37 C39 114.1(2)
C36 C37 C39 112.9(2)
C38 C37 H37 108.3
C36 C37 H37 108.3
C39 C37 H37 108.3
O8 C38 N3 123.4(3)
O8 C38 C37 128.0(3)
N3 C38 C37 108.5(3)
C40 C39 C66 113.7(2)
C40 C39 C37 109.0(2)
C66 C39 C37 115.5(2)
C40 C39 H39 106.0
C66 C39 H39 106.0
C37 C39 H39 106.0
C41 C40 C39 120.0(3)
C41 C40 H40 120.0
C39 C40 H40 120.0
C40 C41 C42 126.1(3)
C40 C41 C46 116.3(3)
C42 C41 C46 117.6(3)
C41 C42 C43 111.5(2)
C41 C42 H42A 109.3
C43 C42 H42A 109.3
C41 C42 H42B 109.3
C43 C42 H42B 109.3
H42A C42 H42B 108.0
C44 C43 C42 111.4(2)
C44 C43 H43A 109.4
C42 C43 H43A 109.4
C44 C43 H43B 109.4
C42 C43 H43B 109.4
H43A C43 H43B 108.0
C45 C44 C60 124.9(3)
C45 C44 C43 116.7(3)
C60 C44 C43 118.3(2)
C44 C45 O9 119.9(3)
C44 C45 C46 126.9(3)
O9 C45 C46 112.7(2)
C45 C46 C41 113.3(2)
C45 C46 C36 113.0(2)
C41 C46 C36 110.0(2)
C45 C46 H46 106.7
C41 C46 H46 106.7
C36 C46 H46 106.7
C52 C47 C48 120.6(3)
C52 C47 N3 121.2(3)
C48 C47 N3 118.2(3)
C49 C48 C47 119.5(3)
C49 C48 H48 120.3
C47 C48 H48 120.3
C48 C49 C50 120.3(3)
C48 C49 H49 119.8
C50 C49 H49 119.8
C51 C50 C49 120.0(3)
C51 C50 H50 120.0
C49 C50 H50 120.0
C50 C51 C52 120.0(3)
C50 C51 H51 120.0
C52 C51 H51 120.0
C47 C52 C51 119.6(3)
C47 C52 H52 120.2
C51 C52 H52 120.2
O10 C53 O9 123.7(3)
O10 C53 C54 124.3(3)
O9 C53 C54 112.0(3)
C59 C54 C55 119.7(3)
C59 C54 C53 118.6(3)
C55 C54 C53 121.7(3)
C56 C55 C54 120.5(3)
C56 C55 H55 119.7
C54 C55 H55 119.7
C57 C56 C55 117.5(3)
C57 C56 H56 121.2
C55 C56 H56 121.2
C58 C57 C56 123.4(3)
C58 C57 N4 118.4(3)
C56 C57 N4 118.2(3)
C57 C58 C59 118.1(3)
C57 C58 H58 121.0
C59 C58 H58 121.0
C58 C59 C54 120.8(3)
C58 C59 H59 119.6
C54 C59 H59 119.6
C65 C60 C61 117.9(3)
C65 C60 C44 121.7(3)
C61 C60 C44 120.3(3)
C62 C61 C60 120.8(3)
C62 C61 H61 119.6
C60 C61 H61 119.6
C63 C62 C61 120.1(3)
C63 C62 H62 120.0
C61 C62 H62 120.0
C62 C63 C64 120.1(3)
C62 C63 H63 120.0
C64 C63 H63 120.0
C65 C64 C63 120.0(3)
C65 C64 H64 120.0
C63 C64 H64 120.0
C64 C65 C60 121.2(3)
C64 C65 H65 119.4
C60 C65 H65 119.4
C39 C66 C67 114.2(3)
C39 C66 H66A 108.7
C67 C66 H66A 108.7
C39 C66 H66B 108.7
C67 C66 H66B 108.7
H66A C66 H66B 107.6
C68 C67 C66 112.6(3)
C68 C67 H67A 109.1
C66 C67 H67A 109.1
C68 C67 H67B 109.1
C66 C67 H67B 109.1
H67A C67 H67B 107.8
C67 C68 H68A 109.5
C67 C68 H68B 109.5
H68A C68 H68B 109.5
C67 C68 H68C 109.5
H68A C68 H68C 109.5
H68B C68 H68C 109.5
C4 N1 C1 112.9(2)
C4 N1 C13 123.2(2)
C1 N1 C13 123.9(2)
O6 N2 O5 123.5(3)
O6 N2 C23 117.8(3)
O5 N2 C23 118.7(2)
C38 N3 C35 113.4(2)
C38 N3 C47 123.2(2)
C35 N3 C47 123.0(2)
O12 N4 O11 122.9(3)
O12 N4 C57 119.1(3)
O11 N4 C57 117.9(3)
C19 O3 C6 116.6(2)
C53 O9 C45 117.5(2)

loop_
_geom_bond_atom_site_label_1
_geom_bond_atom_site_label_2
_geom_bond_distance
C1 O1 1.204(3)
C1 N1 1.396(4)
C1 C2 1.525(4)
C2 C3 1.541(4)
C2 C12 1.543(4)
C2 H2 1.0
C3 C4 1.514(4)
C3 C5 1.573(4)
C3 H3 1.0
C4 O2 1.210(3)
C4 N1 1.395(4)
C5 C6 1.493(4)
C5 C10 1.515(4)
C5 H5 1.0
C6 C7 1.318(4)
C6 O3 1.429(3)
C7 C26 1.491(4)
C7 C8 1.521(4)
C8 C9 1.527(4)
C8 H8A 0.99
C8 H8B 0.99
C9 C10 1.497(4)
C9 H9A 0.99
C9 H9B 0.99
C10 C11 1.331(4)
C11 C12 1.502(4)
C11 H11 0.95
C12 C32 1.526(4)
C12 H12 1.0
C13 C14 1.386(4)
C13 C18 1.391(4)
C13 N1 1.436(4)
C14 C15 1.380(4)
C14 H14 0.95
C15 C16 1.385(5)
C15 H15 0.95
C16 C17 1.371(5)
C16 H16 0.95
C17 C18 1.388(4)
C17 H17 0.95
C18 H18 0.95
C19 O4 1.200(3)
C19 O3 1.359(3)
C19 C20 1.495(4)
C20 C21 1.390(4)
C20 C25 1.393(4)
C21 C22 1.383(4)
C21 H21 0.95
C22 C23 1.372(4)
C22 H22 0.95
C23 C24 1.376(4)
C23 N2 1.477(4)
C24 C25 1.386(4)
C24 H24 0.95
C25 H25 0.95
C26 C27 1.394(4)
C26 C31 1.399(4)
C27 C28 1.381(4)
C27 H27 0.95
C28 C29 1.379(5)
C28 H28 0.95
C29 C30 1.374(4)
C29 H29 0.95
C30 C31 1.381(4)
C30 H30 0.95
C31 H31 0.95
C32 C33 1.516(4)
C32 H32A 0.99
C32 H32B 0.99
C33 C34 1.518(4)
C33 H33A 0.99
C33 H33B 0.99
C34 H34A 0.98
C34 H34B 0.98
C34 H34C 0.98
C35 O7 1.199(3)
C35 N3 1.402(4)
C35 C36 1.511(4)
C36 C37 1.541(4)
C36 C46 1.560(4)
C36 H36 1.0
C37 C38 1.509(4)
C37 C39 1.556(4)
C37 H37 1.0
C38 O8 1.213(4)
C38 N3 1.391(4)
C39 C40 1.506(4)
C39 C66 1.521(4)
C39 H39 1.0
C40 C41 1.325(4)
C40 H40 0.95
C41 C42 1.502(4)
C41 C46 1.507(4)
C42 C43 1.522(4)
C42 H42A 0.99
C42 H42B 0.99
C43 C44 1.513(4)
C43 H43A 0.99
C43 H43B 0.99
C44 C45 1.329(4)
C44 C60 1.476(4)
C45 O9 1.425(3)
C45 C46 1.495(4)
C46 H46 1.0
C47 C52 1.374(4)
C47 C48 1.389(4)
C47 N3 1.438(4)
C48 C49 1.375(4)
C48 H48 0.95
C49 C50 1.385(5)
C49 H49 0.95
C50 C51 1.375(5)
C50 H50 0.95
C51 C52 1.392(4)
C51 H51 0.95
C52 H52 0.95
C53 O10 1.214(3)
C53 O9 1.354(3)
C53 C54 1.477(4)
C54 C59 1.389(4)
C54 C55 1.390(4)
C55 C56 1.385(4)
C55 H55 0.95
C56 C57 1.383(4)
C56 H56 0.95
C57 C58 1.374(4)
C57 N4 1.469(4)
C58 C59 1.374(4)
C58 H58 0.95
C59 H59 0.95
C60 C65 1.394(4)
C60 C61 1.400(4)
C61 C62 1.383(4)
C61 H61 0.95
C62 C63 1.378(4)
C62 H62 0.95
C63 C64 1.379(4)
C63 H63 0.95
C64 C65 1.379(4)
C64 H64 0.95
C65 H65 0.95
C66 C67 1.522(4)
C66 H66A 0.99
C66 H66B 0.99
C67 C68 1.508(4)
C67 H67A 0.99
C67 H67B 0.99
C68 H68A 0.98
C68 H68B 0.98
C68 H68C 0.98
N2 O6 1.220(3)
N2 O5 1.226(3)
N4 O12 1.205(3)
N4 O11 1.210(4)
